data_7000042
loop_
_publ_author_name
'Cokoja, Mirza'
'Gemel, Christian'
'Steinke, Tobias'
'Schroder, Felicitas'
'Fischer, Roland A.'

_publ_section_title
;
 Insertion reactions of GaCp*, InCp* and In[C(SiMe3)3] into the Ru-Cl
 bonds of [(p-cymene)RuIICl2]2 and [Cp*RuIICl]4.
;
_journal_issue 1
_journal_name_full 'Dalton transactions (Cambridge, England : 2003)'
_journal_page_first 44
_journal_page_last 54
_journal_paper_doi 10.1039/b411727a
_journal_year 2005
_chemical_formula_sum 'C40 H48 Cl Ga3 Ru'
_chemical_formula_weight 874.46
_chemical_name_systematic
;
?
;
_space_group_IT_number 19
_symmetry_cell_setting orthorhombic
_symmetry_space_group_name_Hall 'P 2ac 2ab'
_symmetry_space_group_name_H-M 'P 21 21 21'
_atom_sites_solution_hydrogens geom
_atom_sites_solution_primary direct
_atom_sites_solution_secondary difmap
_audit_creation_method SHELXL-97
_cell_angle_alpha 90.00
_cell_angle_beta 90.00
_cell_angle_gamma 90.00
_cell_formula_units_Z 4
_cell_length_a 11.390(3)
_cell_length_b 16.605(4)
_cell_length_c 21.418(5)
_cell_measurement_reflns_used 5767
_cell_measurement_temperature 213(2)
_cell_measurement_theta_max 25.07
_cell_measurement_theta_min 2.63
_cell_volume 4050.8(17)
_computing_cell_refinement SMART
_computing_data_collection SMART
_computing_data_reduction SAINT
_computing_molecular_graphics 'Bruker SHELXTL'
_computing_publication_material 'Bruker SHELXTL'
_computing_structure_refinement 'SHELXL-97 (Sheldrick, 1997)'
_computing_structure_solution 'SHELXS-97 (Sheldrick, 1990)'
_diffrn_ambient_temperature 213(2)
_diffrn_measured_fraction_theta_full 0.980
_diffrn_measured_fraction_theta_max 0.980
_diffrn_measurement_device_type 'Bruker CCD 1000'
_diffrn_measurement_method '\w scans'
_diffrn_radiation_monochromator graphite
_diffrn_radiation_source 'fine-focus sealed tube'
_diffrn_radiation_type MoK\a
_diffrn_radiation_wavelength 0.71073
_diffrn_reflns_av_R_equivalents 0.0519
_diffrn_reflns_av_sigmaI/netI 0.0715
_diffrn_reflns_limit_h_max 13
_diffrn_reflns_limit_h_min -13
_diffrn_reflns_limit_k_max 19
_diffrn_reflns_limit_k_min -15
_diffrn_reflns_limit_l_max 25
_diffrn_reflns_limit_l_min -18
_diffrn_reflns_number 18102
_diffrn_reflns_theta_full 25.07
_diffrn_reflns_theta_max 25.07
_diffrn_reflns_theta_min 2.63
_exptl_absorpt_coefficient_mu 2.430
_exptl_absorpt_correction_T_max 1.000
_exptl_absorpt_correction_T_min 0.218
_exptl_absorpt_correction_type none
_exptl_crystal_colour yellow
_exptl_crystal_density_diffrn 1.434
_exptl_crystal_density_method 'not measured'
_exptl_crystal_description plates
_exptl_crystal_F_000 1768
_exptl_crystal_size_max 0.30
_exptl_crystal_size_mid 0.20
_exptl_crystal_size_min 0.20
_refine_diff_density_max 0.596
_refine_diff_density_min -0.595
_refine_diff_density_rms 0.094
_refine_ls_abs_structure_details 'Flack H D (1983), Acta Cryst. A39, 876-881'
_refine_ls_abs_structure_Flack 0.007(11)
_refine_ls_extinction_method none
_refine_ls_goodness_of_fit_ref 0.987
_refine_ls_hydrogen_treatment mixed
_refine_ls_matrix_type full
_refine_ls_number_parameters 406
_refine_ls_number_reflns 6996
_refine_ls_number_restraints 0
_refine_ls_restrained_S_all 0.987
_refine_ls_R_factor_all 0.0508
_refine_ls_R_factor_gt 0.0344
_refine_ls_shift/su_max 0.001
_refine_ls_shift/su_mean 0.000
_refine_ls_structure_factor_coef Fsqd
_refine_ls_weighting_details 'calc w=1/[\s^2^(Fo^2^)+(0.0127P)^2^+0.0000P] where P=(Fo^2^+2Fc^2^)/3'
_refine_ls_weighting_scheme calc
_refine_ls_wR_factor_gt 0.0656
_refine_ls_wR_factor_ref 0.0712
_reflns_number_gt 5767
_reflns_number_total 6996
_reflns_threshold_expression >2sigma(I)
_cod_data_source_file b411727a.txt
_cod_data_source_block 8
_cod_depositor_comments
;
The following automatic conversions were performed:
'_symmetry_cell_setting' value 'Orthorhombic' changed to 'orthorhombic'
according to '/home/saulius/struct/CIF-dictionaries/cif_core.dic'
dictionary named 'cif_core.dic' version 2.4.1 from 2010-06-29.

Automatic conversion script
Id: cif_fix_enum 1527 2010-12-29 10:47:43Z saulius 
;
_cod_original_cell_volume 4050.9(17)
_cod_original_sg_symbol_H-M P2(1)2(1)2(1)
_cod_database_code 7000042

loop_
_symmetry_equiv_pos_as_xyz
'x, y, z'
'-x+1/2, -y, z+1/2'
'-x, y+1/2, -z+1/2'
'x+1/2, -y+1/2, -z'

loop_
_atom_site_label
_atom_site_type_symbol
_atom_site_fract_x
_atom_site_fract_y
_atom_site_fract_z
_atom_site_U_iso_or_equiv
_atom_site_adp_type
_atom_site_occupancy
_atom_site_symmetry_multiplicity
_atom_site_calc_flag
_atom_site_refinement_flags
_atom_site_disorder_assembly
_atom_site_disorder_group
Ru1 Ru -0.08458(3) -0.52492(2) -0.120963(18) 0.01752(9) Uani 1 1 d . . .
Ga1 Ga -0.05266(5) -0.48702(3) -0.01619(3) 0.02663(14) Uani 1 1 d . . .
Ga2 Ga -0.04752(5) -0.38990(3) -0.15054(3) 0.02844(15) Uani 1 1 d . . .
Ga3 Ga -0.27837(4) -0.47326(3) -0.10159(3) 0.02225(14) Uani 1 1 d . . .
Cl1 Cl -0.27721(12) -0.34032(8) -0.06029(7) 0.0362(4) Uani 1 1 d . . .
C1 C 0.0705(5) -0.4562(3) 0.0676(2) 0.0277(13) Uani 1 1 d . . .
C2 C 0.0392(5) -0.5381(3) 0.0772(3) 0.0355(14) Uani 1 1 d . . .
C3 C -0.0850(5) -0.5427(3) 0.0840(3) 0.0326(13) Uani 1 1 d . . .
C4 C -0.1309(5) -0.4629(3) 0.0797(3) 0.0313(14) Uani 1 1 d . . .
C5 C -0.0352(5) -0.4096(3) 0.0689(3) 0.0291(13) Uani 1 1 d . . .
C6 C 0.1916(5) -0.4234(4) 0.0621(3) 0.0525(19) Uani 1 1 d . . .
H6A H 0.2244 -0.4156 0.1035 0.079 Uiso 1 1 calc R . .
H6B H 0.1893 -0.3722 0.0403 0.079 Uiso 1 1 calc R . .
H6C H 0.2401 -0.4610 0.0390 0.079 Uiso 1 1 calc R . .
C7 C 0.1252(6) -0.6047(4) 0.0884(3) 0.0518(18) Uani 1 1 d . . .
H7A H 0.1431 -0.6078 0.1326 0.078 Uiso 1 1 calc R . .
H7B H 0.1967 -0.5940 0.0652 0.078 Uiso 1 1 calc R . .
H7C H 0.0916 -0.6553 0.0746 0.078 Uiso 1 1 calc R . .
C8 C -0.1563(6) -0.6174(4) 0.0980(3) 0.0556(19) Uani 1 1 d . . .
H8A H -0.1560 -0.6273 0.1427 0.083 Uiso 1 1 calc R . .
H8B H -0.1221 -0.6632 0.0766 0.083 Uiso 1 1 calc R . .
H8C H -0.2363 -0.6097 0.0838 0.083 Uiso 1 1 calc R . .
C9 C -0.2567(5) -0.4409(4) 0.0886(3) 0.0501(18) Uani 1 1 d . . .
H9A H -0.2725 -0.4336 0.1327 0.075 Uiso 1 1 calc R . .
H9B H -0.3062 -0.4835 0.0723 0.075 Uiso 1 1 calc R . .
H9C H -0.2732 -0.3912 0.0665 0.075 Uiso 1 1 calc R . .
C10 C -0.0419(6) -0.3202(3) 0.0670(3) 0.0465(16) Uani 1 1 d . . .
H10A H -0.0322 -0.2989 0.1088 0.070 Uiso 1 1 calc R . .
H10B H -0.1177 -0.3039 0.0506 0.070 Uiso 1 1 calc R . .
H10C H 0.0199 -0.2994 0.0403 0.070 Uiso 1 1 calc R . .
C11 C 0.1037(4) -0.2958(3) -0.1563(3) 0.0349(14) Uani 1 1 d . . .
C12 C -0.0056(5) -0.2581(3) -0.1413(3) 0.0316(14) Uani 1 1 d . . .
C13 C -0.0805(5) -0.2681(3) -0.1945(3) 0.0326(14) Uani 1 1 d . . .
C14 C -0.0176(5) -0.3093(3) -0.2409(3) 0.0369(15) Uani 1 1 d . . .
C15 C 0.0961(5) -0.3267(3) -0.2184(3) 0.0330(13) Uani 1 1 d . . .
C16 C 0.2086(5) -0.3014(4) -0.1148(3) 0.0549(19) Uani 1 1 d . . .
H16A H 0.2622 -0.2577 -0.1242 0.082 Uiso 1 1 calc R . .
H16B H 0.2478 -0.3525 -0.1216 0.082 Uiso 1 1 calc R . .
H16C H 0.1840 -0.2976 -0.0715 0.082 Uiso 1 1 calc R . .
C17 C -0.0317(5) -0.2088(3) -0.0845(3) 0.0402(15) Uani 1 1 d . . .
H17A H -0.0060 -0.1538 -0.0913 0.060 Uiso 1 1 calc R . .
H17B H 0.0096 -0.2312 -0.0489 0.060 Uiso 1 1 calc R . .
H17C H -0.1155 -0.2094 -0.0765 0.060 Uiso 1 1 calc R . .
C18 C -0.2009(5) -0.2330(3) -0.2014(3) 0.0463(17) Uani 1 1 d . . .
H18A H -0.1955 -0.1808 -0.2214 0.069 Uiso 1 1 calc R . .
H18B H -0.2364 -0.2270 -0.1605 0.069 Uiso 1 1 calc R . .
H18C H -0.2488 -0.2686 -0.2267 0.069 Uiso 1 1 calc R . .
C19 C -0.0618(7) -0.3301(4) -0.3057(3) 0.0572(19) Uani 1 1 d . . .
H19A H -0.0379 -0.2884 -0.3348 0.086 Uiso 1 1 calc R . .
H19B H -0.1468 -0.3338 -0.3051 0.086 Uiso 1 1 calc R . .
H19C H -0.0289 -0.3813 -0.3187 0.086 Uiso 1 1 calc R . .
C20 C 0.1986(6) -0.3648(4) -0.2522(3) 0.0533(19) Uani 1 1 d . . .
H20A H 0.2400 -0.3240 -0.2760 0.080 Uiso 1 1 calc R . .
H20B H 0.1699 -0.4062 -0.2803 0.080 Uiso 1 1 calc R . .
H20C H 0.2517 -0.3888 -0.2220 0.080 Uiso 1 1 calc R . .
C21 C -0.4594(4) -0.4884(3) -0.1038(3) 0.0271(12) Uani 1 1 d . . .
C22 C -0.4782(4) -0.5763(3) -0.0993(3) 0.0331(14) Uani 1 1 d . . .
C23 C -0.4998(4) -0.6061(3) -0.1566(3) 0.0338(14) Uani 1 1 d . . .
C24 C -0.4998(5) -0.5410(3) -0.2017(3) 0.0335(14) Uani 1 1 d . . .
C25 C -0.4781(4) -0.4714(3) -0.1711(3) 0.0299(13) Uani 1 1 d . . .
C26 C -0.5256(5) -0.4366(4) -0.0559(3) 0.0457(17) Uani 1 1 d . . .
H26A H -0.6092 -0.4468 -0.0593 0.069 Uiso 1 1 calc R . .
H26B H -0.5101 -0.3801 -0.0639 0.069 Uiso 1 1 calc R . .
H26C H -0.4993 -0.4503 -0.0141 0.069 Uiso 1 1 calc R . .
C27 C -0.4793(6) -0.6216(4) -0.0370(4) 0.062(2) Uani 1 1 d . . .
C28 C -0.5209(5) -0.6937(4) -0.1745(4) 0.057(2) Uani 1 1 d . . .
C29 C -0.5204(6) -0.5526(4) -0.2711(3) 0.056(2) Uani 1 1 d . . .
C30 C -0.4752(5) -0.3861(4) -0.1983(4) 0.0517(19) Uani 1 1 d . . .
C31 C -0.1115(4) -0.6557(3) -0.1324(2) 0.0222(12) Uani 1 1 d . . .
C32 C 0.0070(5) -0.6411(3) -0.1112(3) 0.0302(13) Uani 1 1 d . . .
C33 C 0.0661(4) -0.5951(3) -0.1568(3) 0.0283(12) Uani 1 1 d . . .
C34 C -0.0149(4) -0.5807(3) -0.2064(3) 0.0257(13) Uani 1 1 d . . .
C35 C -0.1239(4) -0.6181(3) -0.1919(3) 0.0238(12) Uani 1 1 d . . .
C36 C -0.1985(5) -0.7097(3) -0.1010(3) 0.0432(16) Uani 1 1 d . . .
H36A H -0.1885 -0.7644 -0.1161 0.065 Uiso 1 1 calc R . .
H36B H -0.2774 -0.6914 -0.1102 0.065 Uiso 1 1 calc R . .
H36C H -0.1858 -0.7085 -0.0562 0.065 Uiso 1 1 calc R . .
C37 C 0.0622(6) -0.6793(3) -0.0548(3) 0.0490(18) Uani 1 1 d . . .
H37A H 0.0961 -0.7308 -0.0664 0.074 Uiso 1 1 calc R . .
H37B H 0.0029 -0.6875 -0.0229 0.074 Uiso 1 1 calc R . .
H37C H 0.1233 -0.6443 -0.0387 0.074 Uiso 1 1 calc R . .
C38 C 0.1952(5) -0.5737(4) -0.1576(4) 0.0503(19) Uani 1 1 d . . .
H38A H 0.2393 -0.6172 -0.1767 0.075 Uiso 1 1 calc R . .
H38B H 0.2226 -0.5655 -0.1152 0.075 Uiso 1 1 calc R . .
H38C H 0.2066 -0.5246 -0.1815 0.075 Uiso 1 1 calc R . .
C39 C 0.0109(5) -0.5445(3) -0.2694(3) 0.0388(15) Uani 1 1 d . . .
H39A H 0.0405 -0.5860 -0.2972 0.058 Uiso 1 1 calc R . .
H39B H 0.0694 -0.5024 -0.2650 0.058 Uiso 1 1 calc R . .
H39C H -0.0605 -0.5218 -0.2867 0.058 Uiso 1 1 calc R . .
C40 C -0.2263(5) -0.6267(3) -0.2350(3) 0.0379(15) Uani 1 1 d . . .
H40A H -0.2161 -0.6745 -0.2605 0.057 Uiso 1 1 calc R . .
H40B H -0.2313 -0.5797 -0.2618 0.057 Uiso 1 1 calc R . .
H40C H -0.2979 -0.6316 -0.2108 0.057 Uiso 1 1 calc R . .

loop_
_atom_site_aniso_label
_atom_site_aniso_U_11
_atom_site_aniso_U_22
_atom_site_aniso_U_33
_atom_site_aniso_U_23
_atom_site_aniso_U_13
_atom_site_aniso_U_12
Ru1 0.01646(19) 0.01641(17) 0.0197(2) -0.00068(18) 0.00053(18) 0.00146(17)
Ga1 0.0293(3) 0.0296(3) 0.0210(3) -0.0031(3) -0.0016(3) 0.0024(3)
Ga2 0.0318(3) 0.0201(3) 0.0334(4) 0.0052(3) -0.0012(3) -0.0032(2)
Ga3 0.0168(3) 0.0241(3) 0.0258(3) -0.0003(3) 0.0007(2) 0.0024(3)
Cl1 0.0314(7) 0.0274(7) 0.0497(10) -0.0108(6) 0.0011(8) 0.0032(6)
C1 0.024(3) 0.040(3) 0.019(3) 0.000(2) -0.002(3) 0.006(2)
C2 0.041(3) 0.037(3) 0.028(3) -0.003(3) -0.013(3) 0.004(3)
C3 0.038(3) 0.039(3) 0.021(3) 0.008(2) 0.003(3) 0.004(3)
C4 0.028(3) 0.044(4) 0.021(3) -0.004(3) -0.001(3) 0.007(3)
C5 0.032(3) 0.031(3) 0.025(3) -0.004(2) -0.002(3) 0.003(2)
C6 0.038(4) 0.061(4) 0.058(5) -0.015(4) -0.013(4) -0.003(3)
C7 0.057(4) 0.055(4) 0.043(4) -0.004(3) -0.021(4) 0.020(3)
C8 0.053(4) 0.057(4) 0.056(5) 0.021(4) 0.001(4) -0.003(3)
C9 0.039(4) 0.067(4) 0.044(5) -0.005(3) 0.005(3) 0.011(3)
C10 0.057(4) 0.036(3) 0.046(4) -0.011(3) -0.003(4) 0.005(3)
C11 0.022(3) 0.028(3) 0.055(4) 0.005(3) 0.005(3) -0.008(2)
C12 0.037(3) 0.019(3) 0.039(4) 0.003(2) 0.004(3) -0.006(2)
C13 0.031(3) 0.025(3) 0.042(4) 0.011(3) -0.005(3) -0.005(3)
C14 0.046(4) 0.033(3) 0.032(4) 0.011(3) -0.003(3) -0.015(3)
C15 0.033(3) 0.031(3) 0.035(4) 0.005(3) 0.000(3) -0.010(3)
C16 0.038(4) 0.058(4) 0.069(5) -0.009(4) -0.016(4) -0.009(3)
C17 0.049(4) 0.026(3) 0.046(4) -0.002(3) 0.001(3) -0.005(3)
C18 0.044(4) 0.038(3) 0.057(5) 0.014(3) -0.011(4) 0.000(3)
C19 0.077(5) 0.055(4) 0.040(4) 0.013(3) -0.015(4) -0.021(4)
C20 0.048(4) 0.051(4) 0.060(5) -0.006(4) 0.031(4) -0.010(3)
C21 0.015(2) 0.033(3) 0.034(3) -0.001(2) 0.001(2) -0.001(2)
C22 0.014(3) 0.043(3) 0.042(4) 0.011(3) 0.007(3) -0.002(2)
C23 0.018(3) 0.034(3) 0.050(4) -0.001(3) 0.000(3) 0.002(2)
C24 0.020(3) 0.052(4) 0.028(3) 0.005(3) 0.002(3) 0.002(3)
C25 0.012(2) 0.034(3) 0.043(4) 0.007(3) 0.005(2) 0.001(2)
C26 0.019(3) 0.058(4) 0.060(5) -0.013(3) 0.004(3) -0.002(3)
C27 0.059(5) 0.070(4) 0.058(5) 0.040(4) 0.006(4) 0.001(4)
C28 0.041(4) 0.034(3) 0.097(6) -0.010(4) -0.018(4) -0.012(3)
C29 0.049(4) 0.088(5) 0.032(4) -0.012(3) -0.010(4) 0.002(4)
C30 0.038(4) 0.048(4) 0.070(5) 0.028(4) -0.018(4) -0.003(3)
C31 0.027(3) 0.015(2) 0.025(3) -0.006(2) 0.004(2) 0.0044(19)
C32 0.040(3) 0.021(2) 0.030(4) -0.009(2) -0.003(3) 0.011(2)
C33 0.025(3) 0.026(3) 0.034(3) -0.009(2) -0.002(3) 0.011(2)
C34 0.031(3) 0.021(3) 0.025(3) -0.007(2) 0.008(3) 0.008(2)
C35 0.022(3) 0.019(2) 0.030(3) -0.004(2) 0.002(2) 0.006(2)
C36 0.052(4) 0.026(3) 0.051(4) 0.000(3) 0.007(3) -0.005(3)
C37 0.071(5) 0.034(3) 0.042(4) -0.004(3) -0.015(4) 0.019(3)
C38 0.025(3) 0.049(4) 0.077(6) -0.017(4) -0.006(4) 0.005(3)
C39 0.050(4) 0.035(3) 0.031(4) -0.005(3) 0.011(3) 0.003(3)
C40 0.034(3) 0.036(3) 0.044(4) -0.015(3) -0.011(3) 0.003(3)

loop_
_atom_type_symbol
_atom_type_description
_atom_type_scat_dispersion_real
_atom_type_scat_dispersion_imag
_atom_type_scat_source
C C 0.0033 0.0016 'International Tables Vol C Tables 4.2.6.8 and 6.1.1.4'
H H 0.0000 0.0000 'International Tables Vol C Tables 4.2.6.8 and 6.1.1.4'
Cl Cl 0.1484 0.1585 'International Tables Vol C Tables 4.2.6.8 and 6.1.1.4'
Ga Ga 0.2307 1.6083 'International Tables Vol C Tables 4.2.6.8 and 6.1.1.4'
Ru Ru -1.2594 0.8363 'International Tables Vol C Tables 4.2.6.8 and 6.1.1.4'

loop_
_geom_angle_atom_site_label_1
_geom_angle_atom_site_label_2
_geom_angle_atom_site_label_3
_geom_angle
_geom_angle_site_symmetry_1
_geom_angle_site_symmetry_3
_geom_angle_publ_flag
C34 Ru1 C32 62.6(2) . . ?
C34 Ru1 C31 62.81(19) . . ?
C32 Ru1 C31 38.26(18) . . ?
C34 Ru1 C33 37.77(19) . . ?
C32 Ru1 C33 37.27(19) . . ?
C31 Ru1 C33 63.31(18) . . ?
C34 Ru1 C35 37.59(18) . . ?
C32 Ru1 C35 63.21(19) . . ?
C31 Ru1 C35 37.62(19) . . ?
C33 Ru1 C35 63.32(19) . . ?
C34 Ru1 Ga1 148.03(14) . . ?
C32 Ru1 Ga1 94.01(15) . . ?
C31 Ru1 Ga1 112.94(14) . . ?
C33 Ru1 Ga1 110.53(14) . . ?
C35 Ru1 Ga1 150.50(14) . . ?
C34 Ru1 Ga2 96.43(13) . . ?
C32 Ru1 Ga2 140.37(15) . . ?
C31 Ru1 Ga2 157.94(14) . . ?
C33 Ru1 Ga2 105.53(14) . . ?
C35 Ru1 Ga2 120.94(14) . . ?
Ga1 Ru1 Ga2 88.54(3) . . ?
C34 Ru1 Ga3 128.70(14) . . ?
C32 Ru1 Ga3 136.95(15) . . ?
C31 Ru1 Ga3 104.05(12) . . ?
C33 Ru1 Ga3 163.81(13) . . ?
C35 Ru1 Ga3 100.50(12) . . ?
Ga1 Ru1 Ga3 83.23(2) . . ?
Ga2 Ru1 Ga3 82.64(3) . . ?
C5 Ga1 C4 36.77(19) . . ?
C5 Ga1 C1 36.38(18) . . ?
C4 Ga1 C1 60.18(18) . . ?
C5 Ga1 Ru1 160.25(14) . . ?
C4 Ga1 Ru1 147.75(14) . . ?
C1 Ga1 Ru1 151.93(13) . . ?
C5 Ga1 C3 59.99(19) . . ?
C4 Ga1 C3 35.74(19) . . ?
C1 Ga1 C3 58.81(19) . . ?
Ru1 Ga1 C3 137.29(14) . . ?
C5 Ga1 C2 59.22(18) . . ?
C4 Ga1 C2 58.86(19) . . ?
C1 Ga1 C2 34.81(18) . . ?
Ru1 Ga1 C2 139.65(13) . . ?
C3 Ga1 C2 34.7(2) . . ?
C12 Ga2 C13 37.1(2) . . ?
C12 Ga2 C11 36.36(19) . . ?
C13 Ga2 C11 60.1(2) . . ?
C12 Ga2 Ru1 159.34(16) . . ?
C13 Ga2 Ru1 158.17(14) . . ?
C11 Ga2 Ru1 141.38(14) . . ?
C12 Ga2 C14 59.6(2) . . ?
C13 Ga2 C14 35.1(2) . . ?
C11 Ga2 C14 58.2(2) . . ?
Ru1 Ga2 C14 140.93(15) . . ?
C12 Ga2 C15 59.2(2) . . ?
C13 Ga2 C15 58.4(2) . . ?
C11 Ga2 C15 34.9(2) . . ?
Ru1 Ga2 C15 133.64(13) . . ?
C14 Ga2 C15 34.15(19) . . ?
C21 Ga3 Cl1 97.25(14) . . ?
C21 Ga3 Ru1 149.78(14) . . ?
Cl1 Ga3 Ru1 112.97(4) . . ?
C2 C1 C5 107.6(5) . . ?
C2 C1 C6 126.4(5) . . ?
C5 C1 C6 125.8(5) . . ?
C2 C1 Ga1 75.5(3) . . ?
C5 C1 Ga1 68.1(3) . . ?
C6 C1 Ga1 125.2(4) . . ?
C1 C2 C3 108.3(5) . . ?
C1 C2 C7 124.5(5) . . ?
C3 C2 C7 126.5(5) . . ?
C1 C2 Ga1 69.7(3) . . ?
C3 C2 Ga1 70.8(3) . . ?
C7 C2 Ga1 132.6(4) . . ?
C2 C3 C4 108.0(5) . . ?
C2 C3 C8 126.6(5) . . ?
C4 C3 C8 125.3(5) . . ?
C2 C3 Ga1 74.5(3) . . ?
C4 C3 Ga1 68.7(3) . . ?
C8 C3 Ga1 125.8(4) . . ?
C5 C4 C3 107.9(5) . . ?
C5 C4 C9 127.1(5) . . ?
C3 C4 C9 124.9(5) . . ?
C5 C4 Ga1 70.2(3) . . ?
C3 C4 Ga1 75.6(3) . . ?
C9 C4 Ga1 122.3(4) . . ?
C4 C5 C1 108.2(4) . . ?
C4 C5 C10 125.9(5) . . ?
C1 C5 C10 125.6(5) . . ?
C4 C5 Ga1 73.0(3) . . ?
C1 C5 Ga1 75.5(3) . . ?
C10 C5 Ga1 123.1(4) . . ?
C15 C11 C12 108.3(5) . . ?
C15 C11 C16 125.6(5) . . ?
C12 C11 C16 126.1(6) . . ?
C15 C11 Ga2 76.3(3) . . ?
C12 C11 Ga2 68.8(3) . . ?
C16 C11 Ga2 121.3(4) . . ?
C11 C12 C13 106.7(5) . . ?
C11 C12 C17 126.6(5) . . ?
C13 C12 C17 126.3(5) . . ?
C11 C12 Ga2 74.8(3) . . ?
C13 C12 Ga2 72.0(3) . . ?
C17 C12 Ga2 124.2(4) . . ?
C14 C13 C12 108.4(5) . . ?
C14 C13 C18 126.0(6) . . ?
C12 C13 C18 125.3(6) . . ?
C14 C13 Ga2 76.9(3) . . ?
C12 C13 Ga2 71.0(3) . . ?
C18 C13 Ga2 122.7(4) . . ?
C13 C14 C15 109.0(5) . . ?
C13 C14 C19 126.1(6) . . ?
C15 C14 C19 124.8(6) . . ?
C13 C14 Ga2 68.0(3) . . ?
C15 C14 Ga2 74.9(3) . . ?
C19 C14 Ga2 124.7(4) . . ?
C14 C15 C11 107.5(5) . . ?
C14 C15 C20 129.0(6) . . ?
C11 C15 C20 123.3(5) . . ?
C14 C15 Ga2 71.0(3) . . ?
C11 C15 Ga2 68.8(3) . . ?
C20 C15 Ga2 128.7(4) . . ?
C22 C21 C25 103.3(5) . . ?
C22 C21 C26 116.0(5) . . ?
C25 C21 C26 118.2(5) . . ?
C22 C21 Ga3 105.2(3) . . ?
C25 C21 Ga3 98.1(3) . . ?
C26 C21 Ga3 113.8(4) . . ?
C23 C22 C21 109.3(5) . . ?
C23 C22 C27 127.8(6) . . ?
C21 C22 C27 122.8(6) . . ?
C22 C23 C24 109.5(5) . . ?
C22 C23 C28 127.5(6) . . ?
C24 C23 C28 122.9(6) . . ?
C25 C24 C23 108.3(5) . . ?
C25 C24 C29 127.8(6) . . ?
C23 C24 C29 123.9(5) . . ?
C24 C25 C21 109.6(5) . . ?
C24 C25 C30 127.6(5) . . ?
C21 C25 C30 122.8(5) . . ?
C35 C31 C32 107.5(4) . . ?
C35 C31 C36 126.8(5) . . ?
C32 C31 C36 125.2(5) . . ?
C35 C31 Ru1 71.5(3) . . ?
C32 C31 Ru1 70.8(3) . . ?
C36 C31 Ru1 129.2(3) . . ?
C33 C32 C31 108.6(5) . . ?
C33 C32 C37 125.8(5) . . ?
C31 C32 C37 125.0(5) . . ?
C33 C32 Ru1 71.7(3) . . ?
C31 C32 Ru1 71.0(3) . . ?
C37 C32 Ru1 130.1(4) . . ?
C32 C33 C34 107.3(4) . . ?
C32 C33 C38 126.8(5) . . ?
C34 C33 C38 125.4(5) . . ?
C32 C33 Ru1 71.0(3) . . ?
C34 C33 Ru1 70.6(3) . . ?
C38 C33 Ru1 129.4(4) . . ?
C35 C34 C33 109.2(5) . . ?
C35 C34 C39 122.7(5) . . ?
C33 C34 C39 127.4(5) . . ?
C35 C34 Ru1 71.8(3) . . ?
C33 C34 Ru1 71.6(3) . . ?
C39 C34 Ru1 130.4(3) . . ?
C34 C35 C31 107.4(4) . . ?
C34 C35 C40 126.0(5) . . ?
C31 C35 C40 126.0(5) . . ?
C34 C35 Ru1 70.6(3) . . ?
C31 C35 Ru1 70.9(3) . . ?
C40 C35 Ru1 130.5(3) . . ?

loop_
_geom_bond_atom_site_label_1
_geom_bond_atom_site_label_2
_geom_bond_distance
_geom_bond_site_symmetry_2
_geom_bond_publ_flag
Ru1 C34 2.199(5) . ?
Ru1 C32 2.203(5) . ?
Ru1 C31 2.206(4) . ?
Ru1 C33 2.212(5) . ?
Ru1 C35 2.214(5) . ?
Ru1 Ga1 2.3588(9) . ?
Ru1 Ga2 2.3678(8) . ?
Ru1 Ga3 2.4043(8) . ?
Ga1 C5 2.238(5) . ?
Ga1 C4 2.274(6) . ?
Ga1 C1 2.335(5) . ?
Ga1 C3 2.365(5) . ?
Ga1 C2 2.412(6) . ?
Ga2 C12 2.249(5) . ?
Ga2 C13 2.262(5) . ?
Ga2 C11 2.328(5) . ?
Ga2 C14 2.377(6) . ?
Ga2 C15 2.427(5) . ?
Ga3 C21 2.078(5) . ?
Ga3 Cl1 2.3781(15) . ?
C1 C2 1.422(7) . ?
C1 C5 1.431(7) . ?
C1 C6 1.487(7) . ?
C2 C3 1.424(8) . ?
C2 C7 1.496(8) . ?
C3 C4 1.426(8) . ?
C3 C8 1.513(8) . ?
C4 C5 1.423(7) . ?
C4 C9 1.491(8) . ?
C5 C10 1.488(7) . ?
C11 C15 1.427(9) . ?
C11 C12 1.430(7) . ?
C11 C16 1.493(8) . ?
C12 C13 1.434(8) . ?
C12 C17 1.496(8) . ?
C13 C14 1.403(8) . ?
C13 C18 1.498(8) . ?
C14 C15 1.411(8) . ?
C14 C19 1.516(8) . ?
C15 C20 1.514(8) . ?
C21 C22 1.479(7) . ?
C21 C25 1.484(8) . ?
C21 C26 1.537(7) . ?
C22 C23 1.344(8) . ?
C22 C27 1.533(8) . ?
C23 C24 1.450(8) . ?
C23 C28 1.525(8) . ?
C24 C25 1.351(8) . ?
C24 C29 1.518(9) . ?
C25 C30 1.533(8) . ?
C31 C35 1.425(7) . ?
C31 C32 1.445(7) . ?
C31 C36 1.497(7) . ?
C32 C33 1.411(7) . ?
C32 C37 1.502(7) . ?
C33 C34 1.428(7) . ?
C33 C38 1.513(7) . ?
C34 C35 1.422(7) . ?
C34 C39 1.508(8) . ?
C35 C40 1.495(7) . ?

loop_
_geom_torsion_atom_site_label_1
_geom_torsion_atom_site_label_2
_geom_torsion_atom_site_label_3
_geom_torsion_atom_site_label_4
_geom_torsion
_geom_torsion_site_symmetry_1
_geom_torsion_site_symmetry_2
_geom_torsion_site_symmetry_3
_geom_torsion_site_symmetry_4
_geom_torsion_publ_flag
C34 Ru1 Ga1 C5 119.6(5) . . . . ?
C32 Ru1 Ga1 C5 160.2(4) . . . . ?
C31 Ru1 Ga1 C5 -165.4(4) . . . . ?
C33 Ru1 Ga1 C5 125.9(4) . . . . ?
C35 Ru1 Ga1 C5 -162.3(5) . . . . ?
Ga2 Ru1 Ga1 C5 19.8(4) . . . . ?
Ga3 Ru1 Ga1 C5 -62.9(4) . . . . ?
C34 Ru1 Ga1 C4 -152.0(4) . . . . ?
C32 Ru1 Ga1 C4 -111.4(3) . . . . ?
C31 Ru1 Ga1 C4 -77.0(3) . . . . ?
C33 Ru1 Ga1 C4 -145.7(3) . . . . ?
C35 Ru1 Ga1 C4 -73.9(4) . . . . ?
Ga2 Ru1 Ga1 C4 108.2(3) . . . . ?
Ga3 Ru1 Ga1 C4 25.4(3) . . . . ?
C34 Ru1 Ga1 C1 20.5(4) . . . . ?
C32 Ru1 Ga1 C1 61.0(3) . . . . ?
C31 Ru1 Ga1 C1 95.4(3) . . . . ?
C33 Ru1 Ga1 C1 26.7(3) . . . . ?
C35 Ru1 Ga1 C1 98.5(4) . . . . ?
Ga2 Ru1 Ga1 C1 -79.4(3) . . . . ?
Ga3 Ru1 Ga1 C1 -162.1(3) . . . . ?
C34 Ru1 Ga1 C3 -93.7(3) . . . . ?
C32 Ru1 Ga1 C3 -53.1(2) . . . . ?
C31 Ru1 Ga1 C3 -18.7(2) . . . . ?
C33 Ru1 Ga1 C3 -87.5(2) . . . . ?
C35 Ru1 Ga1 C3 -15.6(3) . . . . ?
Ga2 Ru1 Ga1 C3 166.5(2) . . . . ?
Ga3 Ru1 Ga1 C3 83.7(2) . . . . ?
C34 Ru1 Ga1 C2 -40.4(3) . . . . ?
C32 Ru1 Ga1 C2 0.2(3) . . . . ?
C31 Ru1 Ga1 C2 34.6(3) . . . . ?
C33 Ru1 Ga1 C2 -34.1(3) . . . . ?
C35 Ru1 Ga1 C2 37.7(3) . . . . ?
Ga2 Ru1 Ga1 C2 -140.2(2) . . . . ?
Ga3 Ru1 Ga1 C2 137.1(2) . . . . ?
C34 Ru1 Ga2 C12 -149.5(4) . . . . ?
C32 Ru1 Ga2 C12 -95.7(5) . . . . ?
C31 Ru1 Ga2 C12 -168.4(5) . . . . ?
C33 Ru1 Ga2 C12 -112.1(4) . . . . ?
C35 Ru1 Ga2 C12 -180.0(4) . . . . ?
Ga1 Ru1 Ga2 C12 -1.2(4) . . . . ?
Ga3 Ru1 Ga2 C12 82.2(4) . . . . ?
C34 Ru1 Ga2 C13 87.9(5) . . . . ?
C32 Ru1 Ga2 C13 141.7(5) . . . . ?
C31 Ru1 Ga2 C13 69.1(6) . . . . ?
C33 Ru1 Ga2 C13 125.3(5) . . . . ?
C35 Ru1 Ga2 C13 57.4(5) . . . . ?
Ga1 Ru1 Ga2 C13 -123.8(4) . . . . ?
Ga3 Ru1 Ga2 C13 -40.4(4) . . . . ?
C34 Ru1 Ga2 C11 -79.2(3) . . . . ?
C32 Ru1 Ga2 C11 -25.4(4) . . . . ?
C31 Ru1 Ga2 C11 -98.1(4) . . . . ?
C33 Ru1 Ga2 C11 -41.8(3) . . . . ?
C35 Ru1 Ga2 C11 -109.7(3) . . . . ?
Ga1 Ru1 Ga2 C11 69.1(3) . . . . ?
Ga3 Ru1 Ga2 C11 152.5(3) . . . . ?
C34 Ru1 Ga2 C14 22.5(3) . . . . ?
C32 Ru1 Ga2 C14 76.3(3) . . . . ?
C31 Ru1 Ga2 C14 3.6(4) . . . . ?
C33 Ru1 Ga2 C14 59.9(3) . . . . ?
C35 Ru1 Ga2 C14 -8.0(3) . . . . ?
Ga1 Ru1 Ga2 C14 170.8(2) . . . . ?
Ga3 Ru1 Ga2 C14 -105.8(2) . . . . ?
C34 Ru1 Ga2 C15 -27.8(2) . . . . ?
C32 Ru1 Ga2 C15 26.0(3) . . . . ?
C31 Ru1 Ga2 C15 -46.6(4) . . . . ?
C33 Ru1 Ga2 C15 9.6(2) . . . . ?
C35 Ru1 Ga2 C15 -58.2(2) . . . . ?
Ga1 Ru1 Ga2 C15 120.6(2) . . . . ?
Ga3 Ru1 Ga2 C15 -156.1(2) . . . . ?
C34 Ru1 Ga3 C21 50.1(3) . . . . ?
C32 Ru1 Ga3 C21 -39.5(4) . . . . ?
C31 Ru1 Ga3 C21 -16.1(3) . . . . ?
C33 Ru1 Ga3 C21 20.9(6) . . . . ?
C35 Ru1 Ga3 C21 22.3(3) . . . . ?
Ga1 Ru1 Ga3 C21 -128.1(3) . . . . ?
Ga2 Ru1 Ga3 C21 142.5(3) . . . . ?
C34 Ru1 Ga3 Cl1 -129.24(17) . . . . ?
C32 Ru1 Ga3 Cl1 141.1(2) . . . . ?
C31 Ru1 Ga3 Cl1 164.53(15) . . . . ?
C33 Ru1 Ga3 Cl1 -158.5(5) . . . . ?
C35 Ru1 Ga3 Cl1 -157.09(15) . . . . ?
Ga1 Ru1 Ga3 Cl1 52.51(5) . . . . ?
Ga2 Ru1 Ga3 Cl1 -36.88(5) . . . . ?
C5 Ga1 C1 C2 116.2(4) . . . . ?
C4 Ga1 C1 C2 77.3(3) . . . . ?
Ru1 Ga1 C1 C2 -98.0(4) . . . . ?
C3 Ga1 C1 C2 35.6(3) . . . . ?
C4 Ga1 C1 C5 -38.9(3) . . . . ?
Ru1 Ga1 C1 C5 145.8(3) . . . . ?
C3 Ga1 C1 C5 -80.6(3) . . . . ?
C2 Ga1 C1 C5 -116.2(4) . . . . ?
C5 Ga1 C1 C6 -119.2(6) . . . . ?
C4 Ga1 C1 C6 -158.0(5) . . . . ?
Ru1 Ga1 C1 C6 26.6(6) . . . . ?
C3 Ga1 C1 C6 160.3(5) . . . . ?
C2 Ga1 C1 C6 124.7(6) . . . . ?
C5 C1 C2 C3 0.4(6) . . . . ?
C6 C1 C2 C3 176.1(6) . . . . ?
Ga1 C1 C2 C3 -60.6(4) . . . . ?
C5 C1 C2 C7 -170.7(6) . . . . ?
C6 C1 C2 C7 5.0(9) . . . . ?
Ga1 C1 C2 C7 128.4(6) . . . . ?
C5 C1 C2 Ga1 60.9(4) . . . . ?
C6 C1 C2 Ga1 -123.4(6) . . . . ?
C5 Ga1 C2 C1 -38.3(3) . . . . ?
C4 Ga1 C2 C1 -81.4(3) . . . . ?
Ru1 Ga1 C2 C1 134.0(3) . . . . ?
C3 Ga1 C2 C1 -118.9(5) . . . . ?
C5 Ga1 C2 C3 80.7(4) . . . . ?
C4 Ga1 C2 C3 37.5(3) . . . . ?
C1 Ga1 C2 C3 118.9(5) . . . . ?
Ru1 Ga1 C2 C3 -107.1(3) . . . . ?
C5 Ga1 C2 C7 -156.9(6) . . . . ?
C4 Ga1 C2 C7 159.9(6) . . . . ?
C1 Ga1 C2 C7 -118.6(7) . . . . ?
Ru1 Ga1 C2 C7 15.4(7) . . . . ?
C3 Ga1 C2 C7 122.4(7) . . . . ?
C1 C2 C3 C4 -1.1(6) . . . . ?
C7 C2 C3 C4 169.8(5) . . . . ?
Ga1 C2 C3 C4 -60.9(4) . . . . ?
C1 C2 C3 C8 -176.9(6) . . . . ?
C7 C2 C3 C8 -6.0(10) . . . . ?
Ga1 C2 C3 C8 123.3(6) . . . . ?
C1 C2 C3 Ga1 59.8(4) . . . . ?
C7 C2 C3 Ga1 -129.4(6) . . . . ?
C5 Ga1 C3 C2 -78.2(3) . . . . ?
C4 Ga1 C3 C2 -116.9(5) . . . . ?
C1 Ga1 C3 C2 -35.7(3) . . . . ?
Ru1 Ga1 C3 C2 114.1(3) . . . . ?
C5 Ga1 C3 C4 38.6(3) . . . . ?
C1 Ga1 C3 C4 81.1(3) . . . . ?
Ru1 Ga1 C3 C4 -129.0(3) . . . . ?
C2 Ga1 C3 C4 116.9(5) . . . . ?
C5 Ga1 C3 C8 157.5(6) . . . . ?
C4 Ga1 C3 C8 118.9(6) . . . . ?
C1 Ga1 C3 C8 -160.0(6) . . . . ?
Ru1 Ga1 C3 C8 -10.1(6) . . . . ?
C2 Ga1 C3 C8 -124.2(6) . . . . ?
C2 C3 C4 C5 1.3(6) . . . . ?
C8 C3 C4 C5 177.2(6) . . . . ?
Ga1 C3 C4 C5 -63.3(4) . . . . ?
C2 C3 C4 C9 -175.8(6) . . . . ?
C8 C3 C4 C9 0.1(9) . . . . ?
Ga1 C3 C4 C9 119.6(6) . . . . ?
C2 C3 C4 Ga1 64.6(4) . . . . ?
C8 C3 C4 Ga1 -119.5(6) . . . . ?
C1 Ga1 C4 C5 38.4(3) . . . . ?
Ru1 Ga1 C4 C5 -145.7(3) . . . . ?
C3 Ga1 C4 C5 115.4(5) . . . . ?
C2 Ga1 C4 C5 79.0(3) . . . . ?
C5 Ga1 C4 C3 -115.4(5) . . . . ?
C1 Ga1 C4 C3 -77.0(3) . . . . ?
Ru1 Ga1 C4 C3 98.9(4) . . . . ?
C2 Ga1 C4 C3 -36.4(3) . . . . ?
C5 Ga1 C4 C9 122.1(6) . . . . ?
C1 Ga1 C4 C9 160.6(6) . . . . ?
Ru1 Ga1 C4 C9 -23.5(7) . . . . ?
C3 Ga1 C4 C9 -122.4(6) . . . . ?
C2 Ga1 C4 C9 -158.8(5) . . . . ?
C3 C4 C5 C1 -1.1(6) . . . . ?
C9 C4 C5 C1 175.9(6) . . . . ?
Ga1 C4 C5 C1 -67.9(4) . . . . ?
C3 C4 C5 C10 -174.2(5) . . . . ?
C9 C4 C5 C10 2.8(10) . . . . ?
Ga1 C4 C5 C10 119.0(6) . . . . ?
C3 C4 C5 Ga1 66.8(4) . . . . ?
C9 C4 C5 Ga1 -116.2(6) . . . . ?
C2 C1 C5 C4 0.5(6) . . . . ?
C6 C1 C5 C4 -175.3(6) . . . . ?
Ga1 C1 C5 C4 66.2(4) . . . . ?
C2 C1 C5 C10 173.6(5) . . . . ?
C6 C1 C5 C10 -2.1(9) . . . . ?
Ga1 C1 C5 C10 -120.6(6) . . . . ?
C2 C1 C5 Ga1 -65.8(4) . . . . ?
C6 C1 C5 Ga1 118.5(6) . . . . ?
C1 Ga1 C5 C4 -114.6(4) . . . . ?
Ru1 Ga1 C5 C4 117.0(4) . . . . ?
C3 Ga1 C5 C4 -37.5(3) . . . . ?
C2 Ga1 C5 C4 -78.0(3) . . . . ?
C4 Ga1 C5 C1 114.6(4) . . . . ?
Ru1 Ga1 C5 C1 -128.5(4) . . . . ?
C3 Ga1 C5 C1 77.0(3) . . . . ?
C2 Ga1 C5 C1 36.6(3) . . . . ?
C4 Ga1 C5 C10 -122.2(6) . . . . ?
C1 Ga1 C5 C10 123.3(6) . . . . ?
Ru1 Ga1 C5 C10 -5.2(8) . . . . ?
C3 Ga1 C5 C10 -159.7(5) . . . . ?
C2 Ga1 C5 C10 159.9(5) . . . . ?
C12 Ga2 C11 C15 -116.2(5) . . . . ?
C13 Ga2 C11 C15 -76.6(4) . . . . ?
Ru1 Ga2 C11 C15 97.9(4) . . . . ?
C14 Ga2 C11 C15 -35.5(3) . . . . ?
C13 Ga2 C11 C12 39.6(4) . . . . ?
Ru1 Ga2 C11 C12 -145.9(3) . . . . ?
C14 Ga2 C11 C12 80.6(4) . . . . ?
C15 Ga2 C11 C12 116.2(5) . . . . ?
C12 Ga2 C11 C16 120.3(7) . . . . ?
C13 Ga2 C11 C16 159.8(6) . . . . ?
Ru1 Ga2 C11 C16 -25.7(6) . . . . ?
C14 Ga2 C11 C16 -159.1(6) . . . . ?
C15 Ga2 C11 C16 -123.5(6) . . . . ?
C15 C11 C12 C13 1.3(5) . . . . ?
C16 C11 C12 C13 -179.4(5) . . . . ?
Ga2 C11 C12 C13 -65.4(3) . . . . ?
C15 C11 C12 C17 -171.6(5) . . . . ?
C16 C11 C12 C17 7.6(9) . . . . ?
Ga2 C11 C12 C17 121.6(5) . . . . ?
C15 C11 C12 Ga2 66.7(4) . . . . ?
C16 C11 C12 Ga2 -114.0(6) . . . . ?
C13 Ga2 C12 C11 -113.7(5) . . . . ?
Ru1 Ga2 C12 C11 97.6(5) . . . . ?
C14 Ga2 C12 C11 -76.5(4) . . . . ?
C15 Ga2 C12 C11 -36.6(4) . . . . ?
C11 Ga2 C12 C13 113.7(5) . . . . ?
Ru1 Ga2 C12 C13 -148.7(4) . . . . ?
C14 Ga2 C12 C13 37.2(3) . . . . ?
C15 Ga2 C12 C13 77.1(4) . . . . ?
C13 Ga2 C12 C17 122.1(6) . . . . ?
C11 Ga2 C12 C17 -124.2(7) . . . . ?
Ru1 Ga2 C12 C17 -26.6(8) . . . . ?
C14 Ga2 C12 C17 159.3(5) . . . . ?
C15 Ga2 C12 C17 -160.9(6) . . . . ?
C11 C12 C13 C14 -1.1(5) . . . . ?
C17 C12 C13 C14 171.9(5) . . . . ?
Ga2 C12 C13 C14 -68.5(3) . . . . ?
C11 C12 C13 C18 -175.5(5) . . . . ?
C17 C12 C13 C18 -2.5(8) . . . . ?
Ga2 C12 C13 C18 117.2(5) . . . . ?
C11 C12 C13 Ga2 67.3(3) . . . . ?
C17 C12 C13 Ga2 -119.7(5) . . . . ?
C12 Ga2 C13 C14 115.0(5) . . . . ?
C11 Ga2 C13 C14 76.2(4) . . . . ?
Ru1 Ga2 C13 C14 -94.5(5) . . . . ?
C15 Ga2 C13 C14 35.5(3) . . . . ?
C11 Ga2 C13 C12 -38.8(3) . . . . ?
Ru1 Ga2 C13 C12 150.4(3) . . . . ?
C14 Ga2 C13 C12 -115.0(5) . . . . ?
C15 Ga2 C13 C12 -79.6(3) . . . . ?
C12 Ga2 C13 C18 -120.4(7) . . . . ?
C11 Ga2 C13 C18 -159.2(6) . . . . ?
Ru1 Ga2 C13 C18 30.1(8) . . . . ?
C14 Ga2 C13 C18 124.6(7) . . . . ?
C15 Ga2 C13 C18 160.1(6) . . . . ?
C12 C13 C14 C15 0.5(6) . . . . ?
C18 C13 C14 C15 174.8(5) . . . . ?
Ga2 C13 C14 C15 -64.1(4) . . . . ?
C12 C13 C14 C19 -177.7(5) . . . . ?
C18 C13 C14 C19 -3.4(9) . . . . ?
Ga2 C13 C14 C19 117.8(5) . . . . ?
C12 C13 C14 Ga2 64.5(3) . . . . ?
C18 C13 C14 Ga2 -121.1(5) . . . . ?
C12 Ga2 C14 C13 -39.3(3) . . . . ?
C11 Ga2 C14 C13 -82.0(4) . . . . ?
Ru1 Ga2 C14 C13 144.0(3) . . . . ?
C15 Ga2 C14 C13 -118.3(5) . . . . ?
C12 Ga2 C14 C15 79.0(4) . . . . ?
C13 Ga2 C14 C15 118.3(5) . . . . ?
C11 Ga2 C14 C15 36.3(3) . . . . ?
Ru1 Ga2 C14 C15 -97.7(3) . . . . ?
C12 Ga2 C14 C19 -158.8(6) . . . . ?
C13 Ga2 C14 C19 -119.6(7) . . . . ?
C11 Ga2 C14 C19 158.4(6) . . . . ?
Ru1 Ga2 C14 C19 24.4(7) . . . . ?
C15 Ga2 C14 C19 122.2(7) . . . . ?
C13 C14 C15 C11 0.4(6) . . . . ?
C19 C14 C15 C11 178.6(5) . . . . ?
Ga2 C14 C15 C11 -59.4(4) . . . . ?
C13 C14 C15 C20 -175.4(5) . . . . ?
C19 C14 C15 C20 2.8(9) . . . . ?
Ga2 C14 C15 C20 124.9(6) . . . . ?
C13 C14 C15 Ga2 59.7(4) . . . . ?
C19 C14 C15 Ga2 -122.1(5) . . . . ?
C12 C11 C15 C14 -1.1(6) . . . . ?
C16 C11 C15 C14 179.7(5) . . . . ?
Ga2 C11 C15 C14 60.7(4) . . . . ?
C12 C11 C15 C20 175.0(5) . . . . ?
C16 C11 C15 C20 -4.3(8) . . . . ?
Ga2 C11 C15 C20 -123.2(5) . . . . ?
C12 C11 C15 Ga2 -61.8(3) . . . . ?
C16 C11 C15 Ga2 118.9(6) . . . . ?
C12 Ga2 C15 C14 -80.1(4) . . . . ?
C13 Ga2 C15 C14 -36.5(3) . . . . ?
C11 Ga2 C15 C14 -118.3(5) . . . . ?
Ru1 Ga2 C15 C14 120.3(3) . . . . ?
C12 Ga2 C15 C11 38.3(3) . . . . ?
C13 Ga2 C15 C11 81.9(3) . . . . ?
Ru1 Ga2 C15 C11 -121.3(3) . . . . ?
C14 Ga2 C15 C11 118.3(5) . . . . ?
C12 Ga2 C15 C20 154.6(6) . . . . ?
C13 Ga2 C15 C20 -161.8(6) . . . . ?
C11 Ga2 C15 C20 116.4(7) . . . . ?
Ru1 Ga2 C15 C20 -4.9(7) . . . . ?
C14 Ga2 C15 C20 -125.3(7) . . . . ?
Cl1 Ga3 C21 C22 -153.9(4) . . . . ?
Ru1 Ga3 C21 C22 26.7(6) . . . . ?
Cl1 Ga3 C21 C25 99.9(3) . . . . ?
Ru1 Ga3 C21 C25 -79.5(4) . . . . ?
Cl1 Ga3 C21 C26 -25.9(4) . . . . ?
Ru1 Ga3 C21 C26 154.7(3) . . . . ?
C25 C21 C22 C23 2.3(6) . . . . ?
C26 C21 C22 C23 133.2(5) . . . . ?
Ga3 C21 C22 C23 -100.1(4) . . . . ?
C25 C21 C22 C27 -174.3(5) . . . . ?
C26 C21 C22 C27 -43.4(7) . . . . ?
Ga3 C21 C22 C27 83.3(6) . . . . ?
C21 C22 C23 C24 -1.5(6) . . . . ?
C27 C22 C23 C24 174.9(5) . . . . ?
C21 C22 C23 C28 178.2(5) . . . . ?
C27 C22 C23 C28 -5.4(10) . . . . ?
C22 C23 C24 C25 -0.1(6) . . . . ?
C28 C23 C24 C25 -179.8(5) . . . . ?
C22 C23 C24 C29 179.6(5) . . . . ?
C28 C23 C24 C29 -0.1(8) . . . . ?
C23 C24 C25 C21 1.6(6) . . . . ?
C29 C24 C25 C21 -178.1(5) . . . . ?
C23 C24 C25 C30 -176.9(5) . . . . ?
C29 C24 C25 C30 3.5(9) . . . . ?
C22 C21 C25 C24 -2.3(6) . . . . ?
C26 C21 C25 C24 -131.9(5) . . . . ?
Ga3 C21 C25 C24 105.4(4) . . . . ?
C22 C21 C25 C30 176.2(5) . . . . ?
C26 C21 C25 C30 46.7(7) . . . . ?
Ga3 C21 C25 C30 -76.0(5) . . . . ?
C34 Ru1 C31 C35 -37.6(3) . . . . ?
C32 Ru1 C31 C35 -116.9(4) . . . . ?
C33 Ru1 C31 C35 -80.2(3) . . . . ?
Ga1 Ru1 C31 C35 177.5(2) . . . . ?
Ga2 Ru1 C31 C35 -16.4(5) . . . . ?
Ga3 Ru1 C31 C35 89.0(3) . . . . ?
C34 Ru1 C31 C32 79.4(3) . . . . ?
C33 Ru1 C31 C32 36.8(3) . . . . ?
C35 Ru1 C31 C32 116.9(4) . . . . ?
Ga1 Ru1 C31 C32 -65.5(3) . . . . ?
Ga2 Ru1 C31 C32 100.5(4) . . . . ?
Ga3 Ru1 C31 C32 -154.0(3) . . . . ?
C34 Ru1 C31 C36 -160.4(6) . . . . ?
C32 Ru1 C31 C36 120.2(6) . . . . ?
C33 Ru1 C31 C36 157.0(6) . . . . ?
C35 Ru1 C31 C36 -122.8(6) . . . . ?
Ga1 Ru1 C31 C36 54.7(5) . . . . ?
Ga2 Ru1 C31 C36 -139.2(4) . . . . ?
Ga3 Ru1 C31 C36 -33.8(5) . . . . ?
C35 C31 C32 C33 0.2(5) . . . . ?
C36 C31 C32 C33 172.8(4) . . . . ?
Ru1 C31 C32 C33 -62.2(3) . . . . ?
C35 C31 C32 C37 -171.3(5) . . . . ?
C36 C31 C32 C37 1.3(8) . . . . ?
Ru1 C31 C32 C37 126.2(5) . . . . ?
C35 C31 C32 Ru1 62.4(3) . . . . ?
C36 C31 C32 Ru1 -125.0(5) . . . . ?
C34 Ru1 C32 C33 37.9(3) . . . . ?
C31 Ru1 C32 C33 117.9(5) . . . . ?
C35 Ru1 C32 C33 80.4(3) . . . . ?
Ga1 Ru1 C32 C33 -119.2(3) . . . . ?
Ga2 Ru1 C32 C33 -26.7(4) . . . . ?
Ga3 Ru1 C32 C33 156.4(2) . . . . ?
C34 Ru1 C32 C31 -80.0(3) . . . . ?
C33 Ru1 C32 C31 -117.9(5) . . . . ?
C35 Ru1 C32 C31 -37.6(3) . . . . ?
Ga1 Ru1 C32 C31 122.8(3) . . . . ?
Ga2 Ru1 C32 C31 -144.6(3) . . . . ?
Ga3 Ru1 C32 C31 38.5(4) . . . . ?
C34 Ru1 C32 C37 159.8(6) . . . . ?
C31 Ru1 C32 C37 -120.2(7) . . . . ?
C33 Ru1 C32 C37 121.8(7) . . . . ?
C35 Ru1 C32 C37 -157.8(6) . . . . ?
Ga1 Ru1 C32 C37 2.6(5) . . . . ?
Ga2 Ru1 C32 C37 95.2(6) . . . . ?
Ga3 Ru1 C32 C37 -81.8(6) . . . . ?
C31 C32 C33 C34 0.1(5) . . . . ?
C37 C32 C33 C34 171.6(4) . . . . ?
Ru1 C32 C33 C34 -61.7(3) . . . . ?
C31 C32 C33 C38 -172.7(5) . . . . ?
C37 C32 C33 C38 -1.3(8) . . . . ?
Ru1 C32 C33 C38 125.5(5) . . . . ?
C31 C32 C33 Ru1 61.8(3) . . . . ?
C37 C32 C33 Ru1 -126.8(5) . . . . ?
C34 Ru1 C33 C32 -117.0(4) . . . . ?
C31 Ru1 C33 C32 -37.8(3) . . . . ?
C35 Ru1 C33 C32 -80.1(3) . . . . ?
Ga1 Ru1 C33 C32 68.4(3) . . . . ?
Ga2 Ru1 C33 C32 162.7(3) . . . . ?
Ga3 Ru1 C33 C32 -78.6(6) . . . . ?
C32 Ru1 C33 C34 117.0(4) . . . . ?
C31 Ru1 C33 C34 79.3(3) . . . . ?
C35 Ru1 C33 C34 36.9(3) . . . . ?
Ga1 Ru1 C33 C34 -174.6(2) . . . . ?
Ga2 Ru1 C33 C34 -80.3(3) . . . . ?
Ga3 Ru1 C33 C34 38.4(7) . . . . ?
C34 Ru1 C33 C38 120.4(7) . . . . ?
C32 Ru1 C33 C38 -122.6(7) . . . . ?
C31 Ru1 C33 C38 -160.3(6) . . . . ?
C35 Ru1 C33 C38 157.4(6) . . . . ?
Ga1 Ru1 C33 C38 -54.2(6) . . . . ?
Ga2 Ru1 C33 C38 40.1(6) . . . . ?
Ga3 Ru1 C33 C38 158.9(4) . . . . ?
C32 C33 C34 C35 -0.4(5) . . . . ?
C38 C33 C34 C35 172.6(5) . . . . ?
Ru1 C33 C34 C35 -62.3(3) . . . . ?
C32 C33 C34 C39 -170.8(5) . . . . ?
C38 C33 C34 C39 2.1(8) . . . . ?
Ru1 C33 C34 C39 127.3(5) . . . . ?
C32 C33 C34 Ru1 61.9(3) . . . . ?
C38 C33 C34 Ru1 -125.1(5) . . . . ?
C32 Ru1 C34 C35 80.9(3) . . . . ?
C31 Ru1 C34 C35 37.6(3) . . . . ?
C33 Ru1 C34 C35 118.3(4) . . . . ?
Ga1 Ru1 C34 C35 127.9(3) . . . . ?
Ga2 Ru1 C34 C35 -134.6(3) . . . . ?
Ga3 Ru1 C34 C35 -48.9(3) . . . . ?
C32 Ru1 C34 C33 -37.4(3) . . . . ?
C31 Ru1 C34 C33 -80.7(3) . . . . ?
C35 Ru1 C34 C33 -118.3(4) . . . . ?
Ga1 Ru1 C34 C33 9.5(4) . . . . ?
Ga2 Ru1 C34 C33 107.1(3) . . . . ?
Ga3 Ru1 C34 C33 -167.2(2) . . . . ?
C32 Ru1 C34 C39 -161.3(6) . . . . ?
C31 Ru1 C34 C39 155.4(6) . . . . ?
C33 Ru1 C34 C39 -123.9(6) . . . . ?
C35 Ru1 C34 C39 117.8(6) . . . . ?
Ga1 Ru1 C34 C39 -114.3(5) . . . . ?
Ga2 Ru1 C34 C39 -16.8(5) . . . . ?
Ga3 Ru1 C34 C39 68.9(5) . . . . ?
C33 C34 C35 C31 0.5(5) . . . . ?
C39 C34 C35 C31 171.5(4) . . . . ?
Ru1 C34 C35 C31 -61.7(3) . . . . ?
C33 C34 C35 C40 -171.3(5) . . . . ?
C39 C34 C35 C40 -0.3(7) . . . . ?
Ru1 C34 C35 C40 126.5(5) . . . . ?
C33 C34 C35 Ru1 62.2(3) . . . . ?
C39 C34 C35 Ru1 -126.8(4) . . . . ?
C32 C31 C35 C34 -0.4(5) . . . . ?
C36 C31 C35 C34 -172.9(4) . . . . ?
Ru1 C31 C35 C34 61.5(3) . . . . ?
C32 C31 C35 C40 171.4(5) . . . . ?
C36 C31 C35 C40 -1.1(8) . . . . ?
Ru1 C31 C35 C40 -126.7(5) . . . . ?
C32 C31 C35 Ru1 -62.0(3) . . . . ?
C36 C31 C35 Ru1 125.6(5) . . . . ?
C32 Ru1 C35 C34 -79.1(3) . . . . ?
C31 Ru1 C35 C34 -117.3(4) . . . . ?
C33 Ru1 C35 C34 -37.1(3) . . . . ?
Ga1 Ru1 C35 C34 -121.9(3) . . . . ?
Ga2 Ru1 C35 C34 55.6(3) . . . . ?
Ga3 Ru1 C35 C34 143.3(3) . . . . ?
C34 Ru1 C35 C31 117.3(4) . . . . ?
C32 Ru1 C35 C31 38.2(3) . . . . ?
C33 Ru1 C35 C31 80.1(3) . . . . ?
Ga1 Ru1 C35 C31 -4.6(4) . . . . ?
Ga2 Ru1 C35 C31 172.9(2) . . . . ?
Ga3 Ru1 C35 C31 -99.4(3) . . . . ?
C34 Ru1 C35 C40 -121.3(6) . . . . ?
C32 Ru1 C35 C40 159.6(6) . . . . ?
C31 Ru1 C35 C40 121.4(6) . . . . ?
C33 Ru1 C35 C40 -158.4(6) . . . . ?
Ga1 Ru1 C35 C40 116.8(5) . . . . ?
Ga2 Ru1 C35 C40 -65.7(5) . . . . ?
Ga3 Ru1 C35 C40 22.0(5) . . . . ?
